data_2229412
loop_
_publ_author_name
'Lim, Zelong'
'Forsyth, Craig M.'
'Graham, Bim'

_publ_section_title
;
 Di-\m~2~-methoxo-bis{[\m-3,10,18,25-tetraazapentacyclo[17.4.4.3.1.1]triconta-1(31),2,4(9),5,7,10,12,14,16(32),17,19(24),20,22,25,27,29-hexadecaene-31,32-diolato]dizinc(II)}
 bis(perchlorate) <i>N</i>,<i>N</i>-dimethylformamide disolvate
;
_journal_coeditor_code IM2265
_journal_issue 3
_journal_name_full 'Acta Crystallographica Section E'
_journal_page_first m368
_journal_paper_doi 10.1107/S1600536811005873
_journal_volume 67
_journal_year 2011
_chemical_formula_iupac '[Zn4 (C28 H18 N4 O2)2 (C H3 O)2] (Cl O4)2, 2C3 H7 N O'
_chemical_formula_moiety 'C58 H42 N8 O6 Zn4 2+, 2(Cl O4 -), 2(C3 H7 N O)'
_chemical_formula_sum 'C64 H56 Cl2 N10 O16 Zn4'
_chemical_formula_weight 1553.57
_chemical_name_systematic
;
Di-\m~2~-methoxo-bis{[\m-3,10,18,25-tetraazapentacyclo[17.4.4.3.1.1]triconta-
1(31),2,4(9),5,7,10,12,14,16(32),17,19(24),20,22,25,27,29-hexadecaene-31,32-
diolato]dizinc(II)} bis(perchlorate) <i>N</i>,<i>N</i>-dimethylformamide
disolvate
;
_space_group_IT_number 15
_symmetry_cell_setting monoclinic
_symmetry_space_group_name_Hall '-C 2yc'
_symmetry_space_group_name_H-M 'C 1 2/c 1'
_atom_sites_solution_hydrogens geom
_atom_sites_solution_primary direct
_atom_sites_solution_secondary difmap
_audit_creation_method SHELXL-97
_cell_angle_alpha 90.00
_cell_angle_beta 112.0190(10)
_cell_angle_gamma 90.00
_cell_formula_units_Z 4
_cell_length_a 30.9454(4)
_cell_length_b 10.4512(2)
_cell_length_c 20.5774(4)
_cell_measurement_reflns_used 3613
_cell_measurement_temperature 123(2)
_cell_measurement_theta_max 26.00
_cell_measurement_theta_min 2.07
_cell_volume 6169.65(19)
_computing_cell_refinement 'DENZO-SMN (Otwinowski & Minor, 1997)'
_computing_data_collection 'COLLECT (Nonius, 2004)'
_computing_data_reduction 'DENZO-SMN (Otwinowski & Minor, 1997)'
_computing_molecular_graphics 'X-SEED (Barbour, 2001)'
_computing_publication_material 'CIFTAB (Sheldrick, 1997)'
_computing_structure_refinement 'SHELXL97 (Sheldrick, 2008)'
_computing_structure_solution 'SHELXS97 (Sheldrick, 2008)'
_diffrn_ambient_temperature 123(2)
_diffrn_detector_area_resol_mean 9
_diffrn_measured_fraction_theta_full 1.000
_diffrn_measured_fraction_theta_max 1.000
_diffrn_measurement_device '95mm CCD camera on \k-goniostat'
_diffrn_measurement_device_type 'Nonius KappaCCD'
_diffrn_measurement_method 'Thin-slice \f and \w'
_diffrn_radiation_monochromator 'horizonally mounted graphite crystal'
_diffrn_radiation_source 'fine-focus sealed tube'
_diffrn_radiation_type MoK\a
_diffrn_radiation_wavelength 0.71073
_diffrn_reflns_av_R_equivalents 0.0739
_diffrn_reflns_av_sigmaI/netI 0.0503
_diffrn_reflns_limit_h_max 38
_diffrn_reflns_limit_h_min -38
_diffrn_reflns_limit_k_max 12
_diffrn_reflns_limit_k_min -12
_diffrn_reflns_limit_l_max 25
_diffrn_reflns_limit_l_min -25
_diffrn_reflns_number 32276
_diffrn_reflns_theta_full 26.00
_diffrn_reflns_theta_max 26.00
_diffrn_reflns_theta_min 2.07
_diffrn_standards_number 0
_exptl_absorpt_coefficient_mu 1.704
_exptl_absorpt_correction_T_max 1.0
_exptl_absorpt_correction_T_min 0.92
_exptl_absorpt_correction_type multi-scan
_exptl_absorpt_process_details '(SORTAV; Blessing, 1997)'
_exptl_crystal_colour yellow
_exptl_crystal_density_diffrn 1.673
_exptl_crystal_density_method 'not measured'
_exptl_crystal_description block
_exptl_crystal_F_000 3168
_exptl_crystal_size_max 0.20
_exptl_crystal_size_mid 0.20
_exptl_crystal_size_min 0.13
_refine_diff_density_max 0.859
_refine_diff_density_min -0.468
_refine_ls_extinction_method none
_refine_ls_goodness_of_fit_ref 1.030
_refine_ls_hydrogen_treatment constr
_refine_ls_matrix_type full
_refine_ls_number_parameters 453
_refine_ls_number_reflns 6063
_refine_ls_number_restraints 17
_refine_ls_restrained_S_all 1.032
_refine_ls_R_factor_all 0.0762
_refine_ls_R_factor_gt 0.0448
_refine_ls_shift/su_max 0.001
_refine_ls_shift/su_mean 0.000
_refine_ls_structure_factor_coef Fsqd
_refine_ls_weighting_details 'calc w=1/[\s^2^(Fo^2^)+(0.0611P)^2^+14.7497P] where P=(Fo^2^+2Fc^2^)/3'
_refine_ls_weighting_scheme calc
_refine_ls_wR_factor_gt 0.1072
_refine_ls_wR_factor_ref 0.1228
_reflns_number_gt 4245
_reflns_number_total 6063
_reflns_threshold_expression I>2sigma(I)
_cod_data_source_file im2265.cif
_cod_data_source_block I
_cod_original_sg_symbol_H-M 'C 2/c'
_cod_database_code 2229412
_cod_database_fobs_code 2229412

loop_
_symmetry_equiv_pos_as_xyz
'x, y, z'
'-x, y, -z+1/2'
'x+1/2, y+1/2, z'
'-x+1/2, y+1/2, -z+1/2'
'-x, -y, -z'
'x, -y, z-1/2'
'-x+1/2, -y+1/2, -z'
'x+1/2, -y+1/2, z-1/2'

loop_
_atom_site_type_symbol
_atom_site_label
_atom_site_fract_x
_atom_site_fract_y
_atom_site_fract_z
_atom_site_U_iso_or_equiv
_atom_site_adp_type
_atom_site_calc_flag
_atom_site_refinement_flags
_atom_site_occupancy
_atom_site_disorder_assembly
_atom_site_disorder_group
Zn Zn1 0.544502(14) 0.56311(4) 0.36676(2) 0.01940(13) Uani d . 1 . .
Zn Zn2 0.440196(15) 0.56125(4) 0.29071(2) 0.01988(13) Uani d . 1 . .
Cl Cl3 0.84640(4) 0.42735(11) 0.41666(5) 0.0349(3) Uani d . 1 . .
O O1 0.49269(8) 0.6907(2) 0.31948(12) 0.0221(6) Uani d . 1 . .
O O2 0.48877(9) 0.4672(2) 0.37215(13) 0.0246(6) Uani d . 1 . .
O O3 0.56028(9) 0.4799(2) 0.29429(12) 0.0211(6) Uani d . 1 . .
O O4 0.66347(13) -0.0167(4) 0.36447(19) 0.0604(10) Uani d . 1 . .
O O5 0.80381(13) 0.4340(5) 0.4259(2) 0.0914(17) Uani d . 1 . .
O O6 0.84744(12) 0.5253(4) 0.3665(2) 0.0599(10) Uani d . 1 . .
O O7 0.88417(12) 0.4450(4) 0.48234(17) 0.0586(10) Uani d . 1 . .
O O8 0.85150(17) 0.3080(4) 0.38887(19) 0.0873(15) Uani d . 1 . .
N N1 0.58342(11) 0.4818(3) 0.46159(16) 0.0232(7) Uani d . 1 . .
N N2 0.58800(11) 0.7109(3) 0.40917(16) 0.0240(7) Uani d . 1 . .
N N3 0.39402(11) 0.7064(3) 0.27061(16) 0.0239(7) Uani d . 1 . .
N N4 0.39069(11) 0.4756(3) 0.32117(16) 0.0236(7) Uani d . 1 . .
N N5 0.68833(17) 0.1882(4) 0.3794(3) 0.0628(13) Uani d DU 1 . .
C C1 0.62745(13) 0.5440(4) 0.48975(19) 0.0245(9) Uani d . 1 . .
C C2 0.63005(13) 0.6653(4) 0.46105(19) 0.0256(9) Uani d . 1 . .
C C3 0.67245(15) 0.7315(5) 0.4850(2) 0.0376(11) Uani d . 1 . .
H H3 0.6747 0.8128 0.4658 0.045 Uiso calc R 1 . .
C C4 0.71091(15) 0.6788(5) 0.5362(2) 0.0424(12) Uani d . 1 . .
H H4 0.7395 0.7245 0.5524 0.051 Uiso calc R 1 . .
C C5 0.70858(15) 0.5603(5) 0.5645(2) 0.0374(11) Uani d . 1 . .
H H5 0.7355 0.5256 0.5999 0.045 Uiso calc R 1 . .
C C6 0.66721(14) 0.4916(4) 0.5414(2) 0.0319(10) Uani d . 1 . .
H H6 0.6658 0.4096 0.5605 0.038 Uiso calc R 1 . .
C C7 0.57915(14) 0.8310(4) 0.3979(2) 0.0266(9) Uani d . 1 . .
H H7 0.6043 0.8888 0.4185 0.032 Uiso calc R 1 . .
C C8 0.53386(14) 0.8859(4) 0.35607(19) 0.0230(8) Uani d . 1 . .
C C9 0.49187(13) 0.8162(4) 0.32477(18) 0.0214(8) Uani d . 1 . .
C C10 0.44868(14) 0.8847(4) 0.30100(18) 0.0243(9) Uani d . 1 . .
C C11 0.44939(15) 1.0188(4) 0.3043(2) 0.0306(10) Uani d . 1 . .
H H11 0.4207 1.0642 0.2884 0.037 Uiso calc R 1 . .
C C12 0.49064(15) 1.0866(4) 0.3302(2) 0.0322(10) Uani d . 1 . .
H H12 0.4904 1.1774 0.3295 0.039 Uiso calc R 1 . .
C C13 0.53222(16) 1.0211(4) 0.3570(2) 0.0304(10) Uani d . 1 . .
H H13 0.5605 1.0679 0.3765 0.037 Uiso calc R 1 . .
C C14 0.40247(14) 0.8270(4) 0.27734(19) 0.0270(9) Uani d . 1 . .
H H14 0.3765 0.8832 0.2660 0.032 Uiso calc R 1 . .
C C15 0.34817(13) 0.6556(4) 0.2554(2) 0.0270(9) Uani d . 1 . .
C C16 0.34680(13) 0.5339(4) 0.2840(2) 0.0260(9) Uani d . 1 . .
C C17 0.30367(14) 0.4767(5) 0.2720(2) 0.0348(10) Uani d . 1 . .
H H17 0.3022 0.3953 0.2916 0.042 Uiso calc R 1 . .
C C18 0.26309(16) 0.5393(5) 0.2314(2) 0.0390(11) Uani d . 1 . .
H H18 0.2337 0.5008 0.2235 0.047 Uiso calc R 1 . .
C C19 0.26487(15) 0.6566(5) 0.2025(2) 0.0409(12) Uani d . 1 . .
H H19 0.2367 0.6974 0.1739 0.049 Uiso calc R 1 . .
C C20 0.30707(15) 0.7164(4) 0.2143(2) 0.0356(10) Uani d . 1 . .
H H20 0.3079 0.7981 0.1945 0.043 Uiso calc R 1 . .
C C21 0.39648(14) 0.3803(4) 0.36304(19) 0.0256(9) Uani d . 1 . .
H H21 0.3692 0.3429 0.3658 0.031 Uiso calc R 1 . .
C C22 0.44099(13) 0.3244(4) 0.40659(19) 0.0239(9) Uani d . 1 . .
C C23 0.48531(13) 0.3777(4) 0.41457(19) 0.0228(8) Uani d . 1 . .
C C24 0.52560(14) 0.3311(4) 0.46991(19) 0.0256(9) Uani d . 1 . .
C C25 0.52120(15) 0.2229(4) 0.5082(2) 0.0285(9) Uani d . 1 . .
H H25 0.5482 0.1902 0.5444 0.034 Uiso calc R 1 . .
C C26 0.47916(15) 0.1639(4) 0.4945(2) 0.0310(10) Uani d . 1 . .
H H26 0.4775 0.0872 0.5182 0.037 Uiso calc R 1 . .
C C27 0.43931(15) 0.2168(4) 0.4462(2) 0.0281(9) Uani d . 1 . .
H H27 0.4100 0.1794 0.4395 0.034 Uiso calc R 1 . .
C C28 0.57110(14) 0.3906(4) 0.49350(19) 0.0262(9) Uani d . 1 . .
H H28 0.5939 0.3601 0.5361 0.031 Uiso calc R 1 . .
C C29 0.5691(2) 0.3485(4) 0.3017(2) 0.0519(14) Uani d . 1 . .
H H29A 0.5406 0.3016 0.2747 0.078 Uiso calc R 1 . .
H H29B 0.5793 0.3250 0.3513 0.078 Uiso calc RD 1 . .
H H29C 0.5936 0.3269 0.2842 0.078 Uiso calc R 1 . .
C C30 0.67208(19) 0.0813(6) 0.3976(3) 0.0556(15) Uani d . 1 A .
H H30 0.6669 0.0828 0.4403 0.067 Uiso calc R 1 . .
C C31 0.7049(6) 0.2897(15) 0.4349(9) 0.084(4) Uani d PU 0.60(2) A 1
H H31A 0.7168 0.3629 0.4169 0.126 Uiso calc PR 0.60(2) A 1
H H31B 0.7299 0.2550 0.4763 0.126 Uiso calc PR 0.60(2) A 1
H H31C 0.6789 0.3174 0.4478 0.126 Uiso calc PR 0.60(2) A 1
C C32 0.6894(5) 0.1867(13) 0.3083(6) 0.056(3) Uani d P 0.60(2) A 1
H H32A 0.7017 0.2683 0.2992 0.084 Uiso calc PR 0.60(2) A 1
H H32B 0.6577 0.1740 0.2737 0.084 Uiso calc PR 0.60(2) A 1
H H32C 0.7094 0.1167 0.3047 0.084 Uiso calc PR 0.60(2) A 1
C C31' 0.6860(5) 0.3255(11) 0.4007(12) 0.055(5) Uani d PD 0.40(2) A 2
H H31D 0.7025 0.3803 0.3789 0.082 Uiso calc PR 0.40(2) A 2
H H31E 0.7007 0.3329 0.4518 0.082 Uiso calc PR 0.40(2) A 2
H H31F 0.6533 0.3523 0.3852 0.082 Uiso calc PRD 0.40(2) A 2
C C32' 0.7093(8) 0.1998(19) 0.3261(9) 0.053(5) Uani d PDU 0.40(2) A 2
H H32D 0.7171 0.2896 0.3220 0.080 Uiso calc PR 0.40(2) A 2
H H32E 0.6871 0.1696 0.2808 0.080 Uiso calc PR 0.40(2) A 2
H H32F 0.7377 0.1479 0.3400 0.080 Uiso calc PR 0.40(2) A 2

loop_
_atom_site_aniso_label
_atom_site_aniso_U_11
_atom_site_aniso_U_22
_atom_site_aniso_U_33
_atom_site_aniso_U_12
_atom_site_aniso_U_13
_atom_site_aniso_U_23
Zn1 0.0232(2) 0.0180(2) 0.0188(2) -0.00098(19) 0.00989(18) -0.00027(17)
Zn2 0.0236(2) 0.0188(2) 0.0191(2) 0.00050(19) 0.01015(18) -0.00067(17)
Cl3 0.0274(5) 0.0398(6) 0.0327(5) -0.0016(5) 0.0057(4) -0.0034(5)
O1 0.0236(14) 0.0164(14) 0.0265(14) -0.0006(11) 0.0095(11) -0.0011(11)
O2 0.0236(14) 0.0262(15) 0.0252(14) -0.0023(12) 0.0104(12) 0.0083(11)
O3 0.0287(15) 0.0167(13) 0.0220(13) 0.0045(11) 0.0143(12) 0.0041(10)
O4 0.070(3) 0.049(2) 0.060(2) -0.018(2) 0.022(2) -0.0024(19)
O5 0.034(2) 0.174(5) 0.064(3) 0.005(3) 0.0168(19) 0.042(3)
O6 0.044(2) 0.063(3) 0.065(2) -0.0124(18) 0.0112(18) 0.0204(19)
O7 0.041(2) 0.085(3) 0.0386(19) 0.0051(19) 0.0016(16) -0.0150(18)
O8 0.148(4) 0.048(2) 0.045(2) 0.012(3) 0.012(2) -0.0124(19)
N1 0.0244(18) 0.0235(18) 0.0214(16) 0.0011(14) 0.0083(14) -0.0013(13)
N2 0.0283(18) 0.0236(19) 0.0238(16) -0.0044(15) 0.0141(14) -0.0020(13)
N3 0.0260(18) 0.0233(19) 0.0216(16) 0.0037(15) 0.0079(14) 0.0001(13)
N4 0.0251(18) 0.0249(18) 0.0237(17) -0.0037(14) 0.0123(14) -0.0042(14)
N5 0.080(3) 0.049(3) 0.087(3) -0.022(3) 0.063(3) -0.023(2)
C1 0.024(2) 0.033(2) 0.0184(18) -0.0023(17) 0.0112(16) -0.0079(16)
C2 0.026(2) 0.032(2) 0.0217(19) -0.0006(18) 0.0121(17) -0.0037(17)
C3 0.036(3) 0.043(3) 0.033(2) -0.012(2) 0.012(2) -0.003(2)
C4 0.028(2) 0.064(3) 0.034(2) -0.015(2) 0.011(2) -0.006(2)
C5 0.027(2) 0.057(3) 0.028(2) 0.001(2) 0.0106(19) -0.001(2)
C6 0.033(2) 0.039(3) 0.023(2) 0.007(2) 0.0098(18) -0.0001(19)
C7 0.031(2) 0.026(2) 0.028(2) -0.0110(18) 0.0171(18) -0.0076(17)
C8 0.036(2) 0.019(2) 0.0206(19) -0.0018(18) 0.0183(17) 0.0006(15)
C9 0.033(2) 0.0176(19) 0.0182(18) 0.0005(17) 0.0147(16) 0.0007(15)
C10 0.039(2) 0.017(2) 0.0196(19) 0.0014(18) 0.0147(18) 0.0024(15)
C11 0.044(3) 0.023(2) 0.029(2) 0.010(2) 0.018(2) 0.0056(17)
C12 0.052(3) 0.019(2) 0.034(2) 0.001(2) 0.026(2) 0.0038(18)
C13 0.047(3) 0.024(2) 0.029(2) -0.006(2) 0.023(2) -0.0013(17)
C14 0.034(2) 0.026(2) 0.023(2) 0.0091(19) 0.0133(17) 0.0036(17)
C15 0.024(2) 0.031(2) 0.025(2) 0.0039(18) 0.0075(17) -0.0062(17)
C16 0.025(2) 0.033(2) 0.022(2) 0.0021(18) 0.0106(17) -0.0069(16)
C17 0.031(2) 0.043(3) 0.031(2) -0.003(2) 0.0134(19) -0.0067(19)
C18 0.028(2) 0.054(3) 0.034(2) -0.002(2) 0.010(2) -0.009(2)
C19 0.028(2) 0.054(3) 0.035(2) 0.012(2) 0.006(2) -0.005(2)
C20 0.037(3) 0.038(3) 0.028(2) 0.009(2) 0.0090(19) -0.0039(19)
C21 0.029(2) 0.027(2) 0.026(2) -0.0064(18) 0.0163(18) -0.0072(17)
C22 0.031(2) 0.020(2) 0.026(2) -0.0016(17) 0.0168(17) -0.0017(16)
C23 0.034(2) 0.017(2) 0.0239(19) -0.0004(17) 0.0187(17) -0.0009(16)
C24 0.034(2) 0.024(2) 0.0229(19) -0.0008(18) 0.0150(18) -0.0003(16)
C25 0.036(2) 0.028(2) 0.027(2) 0.0057(19) 0.0163(18) 0.0030(17)
C26 0.045(3) 0.023(2) 0.035(2) 0.000(2) 0.028(2) 0.0049(18)
C27 0.037(2) 0.023(2) 0.034(2) -0.0046(19) 0.025(2) -0.0035(17)
C28 0.031(2) 0.029(2) 0.0173(18) 0.0051(18) 0.0074(17) 0.0031(16)
C29 0.104(4) 0.024(2) 0.048(3) 0.011(3) 0.051(3) 0.005(2)
C30 0.060(4) 0.064(4) 0.054(3) -0.027(3) 0.034(3) -0.012(3)
C31 0.089(6) 0.071(6) 0.087(6) -0.005(4) 0.027(4) -0.019(4)
C32 0.036(7) 0.077(8) 0.069(7) -0.008(6) 0.035(6) 0.023(6)
C31' 0.042(9) 0.045(9) 0.070(12) -0.022(7) 0.013(8) -0.018(8)
C32' 0.057(7) 0.047(6) 0.059(6) 0.004(5) 0.026(5) 0.006(4)

loop_
_atom_type_symbol
_atom_type_description
_atom_type_scat_dispersion_real
_atom_type_scat_dispersion_imag
_atom_type_scat_source
C C 0.0033 0.0016 'International Tables Vol C Tables 4.2.6.8 and 6.1.1.4'
H H 0.0000 0.0000 'International Tables Vol C Tables 4.2.6.8 and 6.1.1.4'
N N 0.0061 0.0033 'International Tables Vol C Tables 4.2.6.8 and 6.1.1.4'
O O 0.0106 0.0060 'International Tables Vol C Tables 4.2.6.8 and 6.1.1.4'
Cl Cl 0.1484 0.1585 'International Tables Vol C Tables 4.2.6.8 and 6.1.1.4'
Zn Zn 0.2839 1.4301 'International Tables Vol C Tables 4.2.6.8 and 6.1.1.4'

loop_
_geom_angle_atom_site_label_1
_geom_angle_atom_site_label_2
_geom_angle_atom_site_label_3
_geom_angle_site_symmetry_1
_geom_angle_site_symmetry_3
_geom_angle
_geom_angle_publ_flag
O3 Zn1 N2 . . 110.85(12) ?
O3 Zn1 O1 . . 107.89(10) ?
N2 Zn1 O1 . . 89.05(12) ?
O3 Zn1 O2 . . 106.49(11) ?
N2 Zn1 O2 . . 142.66(12) ?
O1 Zn1 O2 . . 79.43(10) ?
O3 Zn1 N1 . . 108.52(11) ?
N2 Zn1 N1 . . 81.23(13) ?
O1 Zn1 N1 . . 143.43(11) ?
O2 Zn1 N1 . . 87.22(11) ?
O3 Zn1 Zn2 . . 97.31(8) ?
N2 Zn1 Zn2 . . 129.80(9) ?
O1 Zn1 Zn2 . . 41.93(7) ?
O2 Zn1 Zn2 . . 42.26(7) ?
N1 Zn1 Zn2 . . 128.55(9) ?
O3 Zn2 N3 2_655 . 112.30(11) ?
O3 Zn2 O1 2_655 . 106.91(10) ?
N3 Zn2 O1 . . 89.22(12) ?
O3 Zn2 O2 2_655 . 106.50(11) ?
N3 Zn2 O2 . . 141.19(11) ?
O1 Zn2 O2 . . 79.53(10) ?
O3 Zn2 N4 2_655 . 109.14(11) ?
N3 Zn2 N4 . . 80.73(13) ?
O1 Zn2 N4 . . 143.75(11) ?
O2 Zn2 N4 . . 86.77(11) ?
O3 Zn2 Zn1 2_655 . 96.64(8) ?
N3 Zn2 Zn1 . . 129.79(9) ?
O1 Zn2 Zn1 . . 42.11(7) ?
O2 Zn2 Zn1 . . 42.20(7) ?
N4 Zn2 Zn1 . . 128.13(9) ?
O5 Cl3 O8 . . 110.8(3) ?
O5 Cl3 O7 . . 110.0(2) ?
O8 Cl3 O7 . . 108.8(2) ?
O5 Cl3 O6 . . 109.4(2) ?
O8 Cl3 O6 . . 107.4(2) ?
O7 Cl3 O6 . . 110.5(2) ?
C9 O1 Zn2 . . 130.6(2) ?
C9 O1 Zn1 . . 130.6(2) ?
Zn2 O1 Zn1 . . 95.96(11) ?
C23 O2 Zn1 . . 132.1(2) ?
C23 O2 Zn2 . . 132.3(2) ?
Zn1 O2 Zn2 . . 95.54(10) ?
C29 O3 Zn2 . 2_655 117.7(2) ?
C29 O3 Zn1 . . 116.9(2) ?
Zn2 O3 Zn1 2_655 . 125.25(13) ?
C28 N1 C1 . . 123.4(3) ?
C28 N1 Zn1 . . 127.4(3) ?
C1 N1 Zn1 . . 109.2(2) ?
C7 N2 C2 . . 122.4(3) ?
C7 N2 Zn1 . . 127.3(3) ?
C2 N2 Zn1 . . 110.1(2) ?
C14 N3 C15 . . 122.1(3) ?
C14 N3 Zn2 . . 128.0(3) ?
C15 N3 Zn2 . . 109.4(2) ?
C21 N4 C16 . . 123.9(3) ?
C21 N4 Zn2 . . 127.4(3) ?
C16 N4 Zn2 . . 108.6(2) ?
C30 N5 C32' . . 126.5(9) ?
C30 N5 C32 . . 114.8(7) ?
C30 N5 C31 . . 115.8(7) ?
C32' N5 C31 . . 112.8(11) ?
C32 N5 C31 . . 129.3(10) ?
C30 N5 C31' . . 130.5(7) ?
C32' N5 C31' . . 102.7(11) ?
C32 N5 C31' . . 108.6(11) ?
C6 C1 C2 . . 119.8(4) ?
C6 C1 N1 . . 124.4(4) ?
C2 C1 N1 . . 115.9(3) ?
C3 C2 C1 . . 119.3(4) ?
C3 C2 N2 . . 124.9(4) ?
C1 C2 N2 . . 115.8(3) ?
C4 C3 C2 . . 120.0(4) ?
C4 C3 H3 . . 120.0 ?
C2 C3 H3 . . 120.0 ?
C3 C4 C5 . . 121.0(4) ?
C3 C4 H4 . . 119.5 ?
C5 C4 H4 . . 119.5 ?
C4 C5 C6 . . 120.5(4) ?
C4 C5 H5 . . 119.8 ?
C6 C5 H5 . . 119.8 ?
C5 C6 C1 . . 119.5(4) ?
C5 C6 H6 . . 120.3 ?
C1 C6 H6 . . 120.3 ?
N2 C7 C8 . . 125.6(4) ?
N2 C7 H7 . . 117.2 ?
C8 C7 H7 . . 117.2 ?
C13 C8 C9 . . 119.2(4) ?
C13 C8 C7 . . 114.6(4) ?
C9 C8 C7 . . 125.5(3) ?
O1 C9 C8 . . 120.5(3) ?
O1 C9 C10 . . 121.0(3) ?
C8 C9 C10 . . 118.6(3) ?
C11 C10 C9 . . 119.2(4) ?
C11 C10 C14 . . 115.1(4) ?
C9 C10 C14 . . 125.6(4) ?
C12 C11 C10 . . 121.8(4) ?
C12 C11 H11 . . 119.1 ?
C10 C11 H11 . . 119.1 ?
C13 C12 C11 . . 119.4(4) ?
C13 C12 H12 . . 120.3 ?
C11 C12 H12 . . 120.3 ?
C12 C13 C8 . . 121.6(4) ?
C12 C13 H13 . . 119.2 ?
C8 C13 H13 . . 119.2 ?
N3 C14 C10 . . 125.2(4) ?
N3 C14 H14 . . 117.4 ?
C10 C14 H14 . . 117.4 ?
C20 C15 C16 . . 120.2(4) ?
C20 C15 N3 . . 124.6(4) ?
C16 C15 N3 . . 115.2(3) ?
C17 C16 C15 . . 119.3(4) ?
C17 C16 N4 . . 124.6(4) ?
C15 C16 N4 . . 116.1(3) ?
C18 C17 C16 . . 119.6(4) ?
C18 C17 H17 . . 120.2 ?
C16 C17 H17 . . 120.2 ?
C19 C18 C17 . . 120.6(4) ?
C19 C18 H18 . . 119.7 ?
C17 C18 H18 . . 119.7 ?
C18 C19 C20 . . 121.0(4) ?
C18 C19 H19 . . 119.5 ?
C20 C19 H19 . . 119.5 ?
C19 C20 C15 . . 119.2(4) ?
C19 C20 H20 . . 120.4 ?
C15 C20 H20 . . 120.4 ?
N4 C21 C22 . . 125.9(4) ?
N4 C21 H21 . . 117.1 ?
C22 C21 H21 . . 117.1 ?
C27 C22 C23 . . 119.2(4) ?
C27 C22 C21 . . 116.6(3) ?
C23 C22 C21 . . 124.0(3) ?
O2 C23 C24 . . 120.8(3) ?
O2 C23 C22 . . 121.0(3) ?
C24 C23 C22 . . 118.2(3) ?
C25 C24 C23 . . 118.8(4) ?
C25 C24 C28 . . 116.2(4) ?
C23 C24 C28 . . 124.9(3) ?
C26 C25 C24 . . 121.9(4) ?
C26 C25 H25 . . 119.1 ?
C24 C25 H25 . . 119.1 ?
C25 C26 C27 . . 119.4(4) ?
C25 C26 H26 . . 120.3 ?
C27 C26 H26 . . 120.3 ?
C26 C27 C22 . . 121.6(4) ?
C26 C27 H27 . . 119.2 ?
C22 C27 H27 . . 119.2 ?
N1 C28 C24 . . 125.6(3) ?
N1 C28 H28 . . 117.2 ?
C24 C28 H28 . . 117.2 ?
O3 C29 H29A . . 109.5 ?
O3 C29 H29B . . 109.5 ?
H29A C29 H29B . . 109.5 ?
O3 C29 H29C . . 109.5 ?
H29A C29 H29C . . 109.5 ?
H29B C29 H29C . . 109.5 ?
O4 C30 N5 . . 125.5(5) ?
O4 C30 H30 . . 117.3 ?
N5 C30 H30 . . 117.3 ?
N5 C31 H31A . . 109.5 ?
N5 C31 H31B . . 109.5 ?
H31A C31 H31B . . 109.5 ?
N5 C31 H31C . . 109.5 ?
H31A C31 H31C . . 109.5 ?
H31B C31 H31C . . 109.5 ?
N5 C32 H32A . . 109.5 ?
N5 C32 H32B . . 109.5 ?
H32A C32 H32B . . 109.5 ?
N5 C32 H32C . . 109.5 ?
H32A C32 H32C . . 109.5 ?
H32B C32 H32C . . 109.5 ?
N5 C31' H31D . . 109.5 ?
N5 C31' H31E . . 109.5 ?
H31D C31' H31E . . 109.5 ?
N5 C31' H31F . . 109.5 ?
H31D C31' H31F . . 109.5 ?
H31E C31' H31F . . 109.5 ?
N5 C32' H32D . . 109.5 ?
N5 C32' H32E . . 109.5 ?
H32D C32' H32E . . 109.5 ?
N5 C32' H32F . . 109.5 ?
H32D C32' H32F . . 109.5 ?
H32E C32' H32F . . 109.5 ?

loop_
_geom_bond_atom_site_label_1
_geom_bond_atom_site_label_2
_geom_bond_site_symmetry_2
_geom_bond_distance
_geom_bond_publ_flag
Zn1 O3 . 1.940(2) ?
Zn1 N2 . 2.019(3) ?
Zn1 O1 . 2.031(2) ?
Zn1 O2 . 2.034(3) ?
Zn1 N1 . 2.054(3) ?
Zn1 Zn2 . 3.0134(6) ?
Zn2 O3 2_655 1.940(2) ?
Zn2 N3 . 2.018(3) ?
Zn2 O1 . 2.025(2) ?
Zn2 O2 . 2.036(3) ?
Zn2 N4 . 2.064(3) ?
Cl3 O5 . 1.403(4) ?
Cl3 O8 . 1.405(4) ?
Cl3 O7 . 1.429(3) ?
Cl3 O6 . 1.462(4) ?
O1 C9 . 1.316(4) ?
O2 C23 . 1.310(4) ?
O3 C29 . 1.396(5) ?
O3 Zn2 2_655 1.940(2) ?
O4 C30 . 1.204(6) ?
N1 C28 . 1.293(5) ?
N1 C1 . 1.422(5) ?
N2 C7 . 1.287(5) ?
N2 C2 . 1.421(5) ?
N3 C14 . 1.285(5) ?
N3 C15 . 1.435(5) ?
N4 C21 . 1.285(5) ?
N4 C16 . 1.422(5) ?
N5 C30 . 1.335(6) ?
N5 C32' . 1.475(9) ?
N5 C32 . 1.477(11) ?
N5 C31 . 1.501(12) ?
N5 C31' . 1.510(9) ?
C1 C6 . 1.402(5) ?
C1 C2 . 1.413(6) ?
C2 C3 . 1.399(6) ?
C3 C4 . 1.375(6) ?
C3 H3 . 0.9500 ?
C4 C5 . 1.381(7) ?
C4 H4 . 0.9500 ?
C5 C6 . 1.387(6) ?
C5 H5 . 0.9500 ?
C6 H6 . 0.9500 ?
C7 C8 . 1.459(5) ?
C7 H7 . 0.9500 ?
C8 C13 . 1.415(6) ?
C8 C9 . 1.417(5) ?
C9 C10 . 1.431(5) ?
C10 C11 . 1.404(6) ?
C10 C14 . 1.457(6) ?
C11 C12 . 1.380(6) ?
C11 H11 . 0.9500 ?
C12 C13 . 1.377(6) ?
C12 H12 . 0.9500 ?
C13 H13 . 0.9500 ?
C14 H14 . 0.9500 ?
C15 C20 . 1.390(5) ?
C15 C16 . 1.408(6) ?
C16 C17 . 1.398(6) ?
C17 C18 . 1.384(6) ?
C17 H17 . 0.9500 ?
C18 C19 . 1.373(7) ?
C18 H18 . 0.9500 ?
C19 C20 . 1.384(6) ?
C19 H19 . 0.9500 ?
C20 H20 . 0.9500 ?
C21 C22 . 1.455(5) ?
C21 H21 . 0.9500 ?
C22 C27 . 1.401(5) ?
C22 C23 . 1.432(5) ?
C23 C24 . 1.423(5) ?
C24 C25 . 1.413(5) ?
C24 C28 . 1.447(5) ?
C25 C26 . 1.370(6) ?
C25 H25 . 0.9500 ?
C26 C27 . 1.377(6) ?
C26 H26 . 0.9500 ?
C27 H27 . 0.9500 ?
C28 H28 . 0.9500 ?
C29 H29A . 0.9800 ?
C29 H29B . 0.9800 ?
C29 H29C . 0.9800 ?
C30 H30 . 0.9500 ?
C31 H31A . 0.9800 ?
C31 H31B . 0.9800 ?
C31 H31C . 0.9800 ?
C32 H32A . 0.9800 ?
C32 H32B . 0.9800 ?
C32 H32C . 0.9800 ?
C31' H31D . 0.9800 ?
C31' H31E . 0.9800 ?
C31' H31F . 0.9800 ?
C32' H32D . 0.9800 ?
C32' H32E . 0.9800 ?
C32' H32F . 0.9800 ?
